data_8107534
loop_
_publ_author_name
'Makhakhayi, Luleka'
'Malan, Frederick P.'
'Tembu, Vuyelwa J.'
'Nkambule, Comfort M.'
'Manicum, Amanda-Lee E.'

_publ_section_title
;
 The crystal structure of
 fac-tricarbonyl(N-benzoyl-N,N-cyclohexylmethylcarbamimidothioato-\k2
 S,O)-(pyridine-\kN)rhenium(I), C23H24N3O4ReS
;
_journal_issue 4
_journal_name_full 'Zeitschrift f\"ur Kristallographie - New Crystal Structures'
_journal_page_first 697
_journal_page_last 699
_journal_paper_doi 10.1515/ncrs-2023-0157
_journal_volume 238
_journal_year 2023
_chemical_formula_moiety 'C23 H24 N3 O4 Re S'
_chemical_formula_sum 'C23 H24 N3 O4 Re S'
_chemical_formula_weight 624.71
_space_group_crystal_system orthorhombic
_space_group_IT_number 61
_space_group_name_Hall '-P 2ac 2ab'
_space_group_name_H-M_alt 'P b c a'
_atom_sites_solution_hydrogens geom
_cell_angle_alpha 90
_cell_angle_beta 90
_cell_angle_gamma 90
_cell_formula_units_Z 8
_cell_length_a 15.1264(4)
_cell_length_b 15.1167(5)
_cell_length_c 20.1500(6)
_cell_measurement_reflns_used 25111
_cell_measurement_temperature 150(2)
_cell_measurement_theta_max 31.1790
_cell_measurement_theta_min 2.7110
_cell_volume 4607.5(2)
_computing_cell_refinement 'CrysAlisPro 1.171.41.123a (Rigaku OD, 2022)'
_computing_data_collection 'CrysAlisPro 1.171.41.123a (Rigaku OD, 2022)'
_computing_data_reduction 'CrysAlisPro 1.171.41.123a (Rigaku OD, 2022)'
_computing_molecular_graphics 'Olex2 1.5 (Dolomanov et al., 2009)'
_computing_publication_material 'Olex2 1.5 (Dolomanov et al., 2009)'
_computing_structure_refinement 'SHELXL 2018/3 (Sheldrick, 2015)'
_diffrn_ambient_temperature 150.15
_diffrn_detector_area_resol_mean 10.0000
_diffrn_measured_fraction_theta_full 1.000
_diffrn_measured_fraction_theta_max 0.884
_diffrn_measurement_device_type 'XtaLAB Synergy R, DW system, HyPix'
_diffrn_measurement_method '\w scans'
_diffrn_radiation_type MoK\a
_diffrn_radiation_wavelength 0.71073
_diffrn_reflns_av_R_equivalents 0.0723
_diffrn_reflns_av_unetI/netI 0.0370
_diffrn_reflns_Laue_measured_fraction_full 1.000
_diffrn_reflns_Laue_measured_fraction_max 0.884
_diffrn_reflns_limit_h_max 20
_diffrn_reflns_limit_h_min -21
_diffrn_reflns_limit_k_max 21
_diffrn_reflns_limit_k_min -20
_diffrn_reflns_limit_l_max 27
_diffrn_reflns_limit_l_min -26
_diffrn_reflns_number 73180
_diffrn_reflns_point_group_measured_fraction_full 1.000
_diffrn_reflns_point_group_measured_fraction_max 0.884
_diffrn_reflns_theta_full 25.242
_diffrn_reflns_theta_max 31.105
_diffrn_reflns_theta_min 2.429
_diffrn_source 'Rotating-anode X-ray tube'
_exptl_absorpt_coefficient_mu 5.400
_exptl_absorpt_correction_T_max 1.00000
_exptl_absorpt_correction_T_min 0.59518
_exptl_absorpt_correction_type multi-scan
_exptl_absorpt_process_details
;
CrysAlisPro 1.171.41.123a (Rigaku Oxford Diffraction, 2022)
Empirical absorption correction using spherical harmonics,
implemented in SCALE3 ABSPACK scaling algorithm.
;
_exptl_crystal_colour yellow
_exptl_crystal_density_diffrn 1.801
_exptl_crystal_description block
_exptl_crystal_F_000 2448
_exptl_crystal_size_max 0.144
_exptl_crystal_size_mid 0.125
_exptl_crystal_size_min 0.103
_refine_diff_density_max 1.516
_refine_diff_density_min -0.998
_refine_diff_density_rms 0.136
_refine_ls_extinction_coef .
_refine_ls_extinction_method none
_refine_ls_goodness_of_fit_ref 1.160
_refine_ls_hydrogen_treatment constr
_refine_ls_matrix_type full
_refine_ls_number_parameters 290
_refine_ls_number_reflns 6553
_refine_ls_number_restraints 0
_refine_ls_restrained_S_all 1.160
_refine_ls_R_factor_all 0.0586
_refine_ls_R_factor_gt 0.0416
_refine_ls_shift/su_max 0.004
_refine_ls_shift/su_mean 0.000
_refine_ls_structure_factor_coef Fsqd
_refine_ls_weighting_details 'w=1/[\s^2^(Fo^2^)+(0.0148P)^2^+14.9552P] where P=(Fo^2^+2Fc^2^)/3'
_refine_ls_weighting_scheme calc
_refine_ls_wR_factor_gt 0.0659
_refine_ls_wR_factor_ref 0.0691
_reflns_Friedel_coverage 0.000
_reflns_Friedel_fraction_full .
_reflns_Friedel_fraction_max .
_reflns_number_gt 5438
_reflns_number_total 6553
_reflns_threshold_expression 'I > 2\s(I)'
_cod_data_source_file suppl_j_ncrs-2023-0157_suppl.cif
_cod_data_source_block shelx
_cod_database_code 8107534
_shelx_space_group_comment
;
The symmetry employed for this shelxl refinement is uniquely defined
by the following loop, which should always be used as a source of
symmetry information in preference to the above space-group names.
They are only intended as comments.
;
_publcif_info_exptl_table_max_cols 4
_publcif_info_exptl_table_use_headnotes n
_publcif_funding_html
;
;

loop_
_space_group_symop_operation_xyz
'x, y, z'
'-x+1/2, -y, z+1/2'
'-x, y+1/2, -z+1/2'
'x+1/2, -y+1/2, -z'
'-x, -y, -z'
'x-1/2, y, -z-1/2'
'x, -y-1/2, z-1/2'
'-x-1/2, y-1/2, z'

loop_
_atom_site_label
_atom_site_type_symbol
_atom_site_fract_x
_atom_site_fract_y
_atom_site_fract_z
_atom_site_U_iso_or_equiv
_atom_site_adp_type
_atom_site_occupancy
_atom_site_site_symmetry_order
_atom_site_calc_flag
_atom_site_refinement_flags_posn
_atom_site_refinement_flags_adp
_atom_site_refinement_flags_occupancy
_atom_site_disorder_assembly
_atom_site_disorder_group
C1 C 0.9576(3) 0.3976(3) 0.6787(2) 0.0231(8) Uani 1 1 d . . . . .
C2 C 0.9621(3) 0.3719(3) 0.5492(2) 0.0229(8) Uani 1 1 d . . . . .
C3 C 1.0041(3) 0.5338(3) 0.60326(19) 0.0233(8) Uani 1 1 d . . . . .
C4 C 0.7412(3) 0.3490(3) 0.6613(2) 0.0260(9) Uani 1 1 d . . . . .
H4 H 0.766036 0.366106 0.702659 0.031 Uiso 1 1 calc R U . . .
C5 C 0.6657(3) 0.2981(3) 0.6615(2) 0.0326(10) Uani 1 1 d . . . . .
H5 H 0.639454 0.280115 0.702166 0.039 Uiso 1 1 calc R U . . .
C6 C 0.6286(3) 0.2736(3) 0.6013(2) 0.0316(9) Uani 1 1 d . . . . .
H6 H 0.576853 0.238062 0.600066 0.038 Uiso 1 1 calc R U . . .
C7 C 0.6678(3) 0.3015(3) 0.5436(2) 0.0281(9) Uani 1 1 d . . . . .
H7 H 0.642954 0.286455 0.501773 0.034 Uiso 1 1 calc R U . . .
C8 C 0.7440(3) 0.3518(3) 0.5473(2) 0.0241(8) Uani 1 1 d . . . . .
H8 H 0.771213 0.370281 0.507138 0.029 Uiso 1 1 calc R U . . .
C9 C 0.7247(2) 0.5736(2) 0.64389(18) 0.0190(7) Uani 1 1 d . . . . .
C10 C 0.7691(2) 0.5767(2) 0.53014(18) 0.0182(7) Uani 1 1 d . . . . .
C11 C 0.7454(2) 0.6206(3) 0.46589(18) 0.0183(7) Uani 1 1 d . . . . .
C12 C 0.7991(3) 0.6077(3) 0.41046(19) 0.0232(8) Uani 1 1 d . . . . .
H12 H 0.849996 0.571062 0.413620 0.028 Uiso 1 1 calc R U . . .
C13 C 0.7784(3) 0.6480(3) 0.3511(2) 0.0295(9) Uani 1 1 d . . . . .
H13 H 0.815535 0.639597 0.313579 0.035 Uiso 1 1 calc R U . . .
C14 C 0.7041(3) 0.7006(3) 0.3456(2) 0.0318(10) Uani 1 1 d . . . . .
H14 H 0.689942 0.727837 0.304476 0.038 Uiso 1 1 calc R U . . .
C15 C 0.6502(3) 0.7134(3) 0.4004(2) 0.0316(10) Uani 1 1 d . . . . .
H15 H 0.598970 0.749429 0.396866 0.038 Uiso 1 1 calc R U . . .
C16 C 0.6712(3) 0.6735(3) 0.4604(2) 0.0250(8) Uani 1 1 d . . . . .
H16 H 0.634333 0.682653 0.497998 0.030 Uiso 1 1 calc R U . . .
C17 C 0.6505(3) 0.5511(3) 0.7513(2) 0.0301(9) Uani 1 1 d . . . . .
H17A H 0.707889 0.525691 0.763320 0.045 Uiso 1 1 calc R U . . .
H17B H 0.603777 0.507592 0.759450 0.045 Uiso 1 1 calc R U . . .
H17C H 0.639552 0.604068 0.778106 0.045 Uiso 1 1 calc R U . . .
C18 C 0.5643(3) 0.5947(3) 0.64901(19) 0.0201(8) Uani 1 1 d . . . . .
H18 H 0.575368 0.639444 0.613448 0.024 Uiso 1 1 calc R U . . .
C19 C 0.5271(3) 0.5126(3) 0.6155(2) 0.0288(9) Uani 1 1 d . . . . .
H19A H 0.513822 0.466907 0.649289 0.035 Uiso 1 1 calc R U . . .
H19B H 0.571255 0.488025 0.584254 0.035 Uiso 1 1 calc R U . . .
C20 C 0.4423(3) 0.5370(4) 0.5778(2) 0.0362(11) Uani 1 1 d . . . . .
H20A H 0.456717 0.578844 0.541521 0.043 Uiso 1 1 calc R U . . .
H20B H 0.416414 0.483176 0.557647 0.043 Uiso 1 1 calc R U . . .
C21 C 0.3749(3) 0.5795(4) 0.6245(2) 0.0367(11) Uani 1 1 d . . . . .
H21A H 0.322501 0.598294 0.598734 0.044 Uiso 1 1 calc R U . . .
H21B H 0.355365 0.535175 0.657608 0.044 Uiso 1 1 calc R U . . .
C22 C 0.4133(3) 0.6581(3) 0.6599(2) 0.0333(10) Uani 1 1 d . . . . .
H22A H 0.369215 0.681432 0.691708 0.040 Uiso 1 1 calc R U . . .
H22B H 0.426136 0.705211 0.627159 0.040 Uiso 1 1 calc R U . . .
C23 C 0.4981(3) 0.6350(3) 0.6972(2) 0.0279(9) Uani 1 1 d . . . . .
H23A H 0.523372 0.688959 0.717515 0.033 Uiso 1 1 calc R U . . .
H23B H 0.484801 0.592302 0.733145 0.033 Uiso 1 1 calc R U . . .
N1 N 0.7813(2) 0.3757(2) 0.60527(16) 0.0213(6) Uani 1 1 d . . . . .
N2 N 0.7138(2) 0.5930(2) 0.57954(16) 0.0205(7) Uani 1 1 d . . . . .
N3 N 0.6510(2) 0.5751(2) 0.68101(16) 0.0225(7) Uani 1 1 d . . . . .
O1 O 0.9898(2) 0.3636(2) 0.72413(15) 0.0360(7) Uani 1 1 d . . . . .
O2 O 0.99820(19) 0.3184(2) 0.51869(15) 0.0311(7) Uani 1 1 d . . . . .
O3 O 1.0644(2) 0.5806(2) 0.60287(15) 0.0317(7) Uani 1 1 d . . . . .
O4 O 0.83560(17) 0.52501(17) 0.52858(13) 0.0203(5) Uani 1 1 d . . . . .
Re1 Re 0.90396(2) 0.45652(2) 0.60597(2) 0.01838(5) Uani 1 1 d . . . . .
S1 S 0.82605(6) 0.55705(7) 0.68298(5) 0.02222(19) Uani 1 1 d . . . . .

loop_
_atom_site_aniso_label
_atom_site_aniso_U_11
_atom_site_aniso_U_22
_atom_site_aniso_U_33
_atom_site_aniso_U_23
_atom_site_aniso_U_13
_atom_site_aniso_U_12
Re1 0.01639(7) 0.02089(8) 0.01785(7) -0.00020(6) -0.00237(6) 0.00207(6)
S1 0.0205(4) 0.0265(5) 0.0196(4) -0.0049(4) -0.0033(4) 0.0022(4)
O4 0.0182(13) 0.0246(14) 0.0182(13) 0.0012(11) 0.0001(10) 0.0045(11)
O2 0.0277(16) 0.0347(17) 0.0308(16) -0.0070(14) -0.0002(13) 0.0078(13)
O3 0.0300(15) 0.0325(16) 0.0327(17) 0.0047(14) -0.0043(14) -0.0061(14)
N2 0.0195(15) 0.0243(17) 0.0178(15) 0.0022(13) 0.0031(13) 0.0031(14)
C2 0.0195(18) 0.026(2) 0.0233(19) 0.0056(17) -0.0061(15) -0.0020(16)
O1 0.0414(18) 0.0347(17) 0.0319(17) 0.0068(14) -0.0135(14) 0.0030(15)
N1 0.0205(15) 0.0217(15) 0.0217(15) -0.0015(14) -0.0017(13) -0.0021(13)
C3 0.0239(19) 0.023(2) 0.0227(18) -0.0001(16) -0.0027(15) 0.0066(16)
N3 0.0204(16) 0.0295(17) 0.0175(16) 0.0027(14) 0.0018(13) 0.0032(13)
C10 0.0151(17) 0.0202(17) 0.0191(18) 0.0006(14) 0.0002(14) -0.0019(14)
C1 0.0241(19) 0.0210(19) 0.024(2) -0.0042(16) -0.0013(16) -0.0021(15)
C11 0.0149(16) 0.0202(18) 0.0200(18) -0.0003(15) -0.0003(14) -0.0029(14)
C12 0.0217(19) 0.025(2) 0.023(2) 0.0015(15) 0.0018(15) 0.0031(16)
C9 0.0195(18) 0.0181(17) 0.0192(18) 0.0004(14) -0.0005(14) 0.0015(15)
C13 0.033(2) 0.033(2) 0.022(2) 0.0021(17) 0.0051(17) 0.0023(19)
C16 0.026(2) 0.026(2) 0.023(2) 0.0032(16) 0.0034(16) 0.0070(17)
C15 0.030(2) 0.033(2) 0.032(2) 0.0039(19) -0.0027(18) 0.0136(19)
C7 0.028(2) 0.023(2) 0.033(2) -0.0054(17) -0.0114(18) 0.0028(17)
C23 0.025(2) 0.034(2) 0.024(2) -0.0017(17) 0.0054(16) 0.0074(18)
C8 0.0231(19) 0.024(2) 0.025(2) -0.0048(16) -0.0028(16) 0.0039(16)
C17 0.028(2) 0.043(3) 0.0188(18) 0.005(2) 0.0014(15) 0.004(2)
C14 0.041(3) 0.033(2) 0.021(2) 0.0074(18) -0.0033(18) 0.006(2)
C6 0.0247(19) 0.023(2) 0.047(3) -0.004(2) -0.003(2) -0.0026(17)
C5 0.039(2) 0.029(2) 0.031(2) 0.0023(18) 0.0049(19) -0.006(2)
C4 0.035(2) 0.024(2) 0.0194(19) -0.0017(15) -0.0021(17) -0.0055(18)
C18 0.0199(18) 0.0216(19) 0.0187(18) 0.0013(15) 0.0019(14) 0.0003(15)
C22 0.026(2) 0.043(3) 0.031(2) 0.0042(19) 0.0062(18) 0.013(2)
C19 0.026(2) 0.027(2) 0.033(2) -0.0038(18) -0.0013(17) 0.0013(18)
C21 0.020(2) 0.054(3) 0.036(3) 0.007(2) 0.0005(18) -0.001(2)
C20 0.027(2) 0.047(3) 0.035(2) -0.006(2) -0.0057(19) 0.000(2)

loop_
_atom_type_symbol
_atom_type_description
_atom_type_scat_dispersion_real
_atom_type_scat_dispersion_imag
_atom_type_scat_source
C C 0.0033 0.0016 'International Tables Vol C Tables 4.2.6.8 and 6.1.1.4'
H H 0.0000 0.0000 'International Tables Vol C Tables 4.2.6.8 and 6.1.1.4'
N N 0.0061 0.0033 'International Tables Vol C Tables 4.2.6.8 and 6.1.1.4'
O O 0.0106 0.0060 'International Tables Vol C Tables 4.2.6.8 and 6.1.1.4'
Re Re -1.0185 7.2310 'International Tables Vol C Tables 4.2.6.8 and 6.1.1.4'
S S 0.1246 0.1234 'International Tables Vol C Tables 4.2.6.8 and 6.1.1.4'

loop_
_geom_angle_atom_site_label_1
_geom_angle_atom_site_label_2
_geom_angle_atom_site_label_3
_geom_angle
_geom_angle_site_symmetry_1
_geom_angle_site_symmetry_3
O4 Re1 S1 85.96(7) . .
O4 Re1 N1 81.83(11) . .
C2 Re1 S1 176.38(12) . .
C2 Re1 O4 96.27(13) . .
C2 Re1 N1 90.70(14) . .
N1 Re1 S1 86.79(9) . .
C3 Re1 S1 91.13(12) . .
C3 Re1 O4 93.79(13) . .
C3 Re1 C2 91.56(16) . .
C3 Re1 N1 175.27(14) . .
C1 Re1 S1 90.45(12) . .
C1 Re1 O4 175.88(14) . .
C1 Re1 C2 87.21(17) . .
C1 Re1 N1 95.96(15) . .
C1 Re1 C3 88.31(16) . .
C9 S1 Re1 102.96(13) . .
C10 O4 Re1 131.4(2) . .
C10 N2 C9 127.5(3) . .
O2 C2 Re1 175.8(3) . .
C8 N1 Re1 120.2(3) . .
C4 N1 Re1 122.5(3) . .
C4 N1 C8 117.3(3) . .
O3 C3 Re1 178.8(4) . .
C9 N3 C17 122.6(3) . .
C9 N3 C18 119.5(3) . .
C17 N3 C18 117.6(3) . .
O4 C10 N2 129.2(3) . .
O4 C10 C11 116.1(3) . .
N2 C10 C11 114.5(3) . .
O1 C1 Re1 178.1(4) . .
C12 C11 C10 119.3(3) . .
C16 C11 C10 121.3(3) . .
C16 C11 C12 119.4(4) . .
C11 C12 H12 120.0 . .
C13 C12 C11 120.0(4) . .
C13 C12 H12 120.0 . .
N2 C9 S1 125.3(3) . .
N2 C9 N3 115.6(3) . .
N3 C9 S1 118.8(3) . .
C12 C13 H13 119.7 . .
C12 C13 C14 120.6(4) . .
C14 C13 H13 119.7 . .
C11 C16 H16 119.8 . .
C11 C16 C15 120.4(4) . .
C15 C16 H16 119.8 . .
C16 C15 H15 120.0 . .
C14 C15 C16 119.9(4) . .
C14 C15 H15 120.0 . .
C8 C7 H7 120.6 . .
C6 C7 H7 120.6 . .
C6 C7 C8 118.9(4) . .
H23A C23 H23B 108.3 . .
C18 C23 H23A 109.8 . .
C18 C23 H23B 109.8 . .
C18 C23 C22 109.3(3) . .
C22 C23 H23A 109.8 . .
C22 C23 H23B 109.8 . .
N1 C8 C7 122.9(4) . .
N1 C8 H8 118.5 . .
C7 C8 H8 118.5 . .
N3 C17 H17A 109.5 . .
N3 C17 H17B 109.5 . .
N3 C17 H17C 109.5 . .
H17A C17 H17B 109.5 . .
H17A C17 H17C 109.5 . .
H17B C17 H17C 109.5 . .
C13 C14 C15 119.7(4) . .
C13 C14 H14 120.1 . .
C15 C14 H14 120.1 . .
C7 C6 H6 120.5 . .
C7 C6 C5 119.0(4) . .
C5 C6 H6 120.5 . .
C6 C5 H5 120.6 . .
C4 C5 C6 118.8(4) . .
C4 C5 H5 120.6 . .
N1 C4 C5 123.0(4) . .
N1 C4 H4 118.5 . .
C5 C4 H4 118.5 . .
N3 C18 C23 112.5(3) . .
N3 C18 H18 107.3 . .
N3 C18 C19 110.8(3) . .
C23 C18 H18 107.3 . .
C19 C18 C23 111.5(3) . .
C19 C18 H18 107.3 . .
C23 C22 H22A 109.2 . .
C23 C22 H22B 109.2 . .
H22A C22 H22B 107.9 . .
C21 C22 C23 112.1(4) . .
C21 C22 H22A 109.2 . .
C21 C22 H22B 109.2 . .
C18 C19 H19A 109.8 . .
C18 C19 H19B 109.8 . .
C18 C19 C20 109.4(4) . .
H19A C19 H19B 108.2 . .
C20 C19 H19A 109.8 . .
C20 C19 H19B 109.8 . .
C22 C21 H21A 109.3 . .
C22 C21 H21B 109.3 . .
C22 C21 C20 111.5(4) . .
H21A C21 H21B 108.0 . .
C20 C21 H21A 109.3 . .
C20 C21 H21B 109.3 . .
C19 C20 H20A 109.5 . .
C19 C20 H20B 109.5 . .
C21 C20 C19 110.6(4) . .
C21 C20 H20A 109.5 . .
C21 C20 H20B 109.5 . .
H20A C20 H20B 108.1 . .

loop_
_geom_bond_atom_site_label_1
_geom_bond_atom_site_label_2
_geom_bond_distance
_geom_bond_site_symmetry_2
Re1 S1 2.4710(10) .
Re1 O4 2.138(3) .
Re1 C2 1.929(4) .
Re1 N1 2.221(3) .
Re1 C3 1.914(4) .
Re1 C1 1.897(4) .
S1 C9 1.741(4) .
O4 C10 1.274(4) .
O2 C2 1.152(5) .
O3 C3 1.154(5) .
N2 C10 1.324(5) .
N2 C9 1.340(5) .
O1 C1 1.157(5) .
N1 C8 1.347(5) .
N1 C4 1.344(5) .
N3 C9 1.343(5) .
N3 C17 1.461(5) .
N3 C18 1.491(5) .
C10 C11 1.498(5) .
C11 C12 1.395(5) .
C11 C16 1.383(5) .
C12 H12 0.9500 .
C12 C13 1.380(6) .
C13 H13 0.9500 .
C13 C14 1.381(6) .
C16 H16 0.9500 .
C16 C15 1.389(6) .
C15 H15 0.9500 .
C15 C14 1.386(6) .
C7 H7 0.9500 .
C7 C8 1.383(6) .
C7 C6 1.371(7) .
C23 H23A 0.9900 .
C23 H23B 0.9900 .
C23 C18 1.523(5) .
C23 C22 1.527(6) .
C8 H8 0.9500 .
C17 H17A 0.9800 .
C17 H17B 0.9800 .
C17 H17C 0.9800 .
C14 H14 0.9500 .
C6 H6 0.9500 .
C6 C5 1.387(6) .
C5 H5 0.9500 .
C5 C4 1.377(6) .
C4 H4 0.9500 .
C18 H18 1.0000 .
C18 C19 1.520(6) .
C22 H22A 0.9900 .
C22 H22B 0.9900 .
C22 C21 1.503(7) .
C19 H19A 0.9900 .
C19 H19B 0.9900 .
C19 C20 1.537(6) .
C21 H21A 0.9900 .
C21 H21B 0.9900 .
C21 C20 1.528(7) .
C20 H20A 0.9900 .
C20 H20B 0.9900 .

loop_
_geom_torsion_atom_site_label_1
_geom_torsion_atom_site_label_2
_geom_torsion_atom_site_label_3
_geom_torsion_atom_site_label_4
_geom_torsion
_geom_torsion_site_symmetry_1
_geom_torsion_site_symmetry_2
_geom_torsion_site_symmetry_3
_geom_torsion_site_symmetry_4
Re1 S1 C9 N2 -46.8(4) . . . .
Re1 S1 C9 N3 139.3(3) . . . .
Re1 O4 C10 N2 -11.6(6) . . . .
Re1 O4 C10 C11 173.5(2) . . . .
Re1 N1 C8 C7 179.9(3) . . . .
Re1 N1 C4 C5 -179.3(3) . . . .
O4 C10 C11 C12 -4.2(5) . . . .
O4 C10 C11 C16 175.7(4) . . . .
N2 C10 C11 C12 -179.8(4) . . . .
N2 C10 C11 C16 0.1(5) . . . .
N3 C18 C19 C20 -174.9(3) . . . .
C10 N2 C9 S1 23.1(6) . . . .
C10 N2 C9 N3 -162.9(4) . . . .
C10 C11 C12 C13 -179.6(4) . . . .
C10 C11 C16 C15 -179.8(4) . . . .
C11 C12 C13 C14 -0.7(7) . . . .
C11 C16 C15 C14 -0.3(7) . . . .
C12 C11 C16 C15 0.1(6) . . . .
C12 C13 C14 C15 0.5(7) . . . .
C9 N2 C10 O4 15.4(7) . . . .
C9 N2 C10 C11 -169.6(4) . . . .
C9 N3 C18 C23 -153.5(4) . . . .
C9 N3 C18 C19 80.9(4) . . . .
C16 C11 C12 C13 0.5(6) . . . .
C16 C15 C14 C13 0.1(7) . . . .
C7 C6 C5 C4 -0.6(7) . . . .
C23 C18 C19 C20 59.0(5) . . . .
C23 C22 C21 C20 -55.3(5) . . . .
C8 N1 C4 C5 1.0(6) . . . .
C8 C7 C6 C5 1.2(6) . . . .
C17 N3 C9 S1 -8.8(5) . . . .
C17 N3 C9 N2 176.8(4) . . . .
C17 N3 C18 C23 31.3(5) . . . .
C17 N3 C18 C19 -94.2(4) . . . .
C6 C7 C8 N1 -0.7(6) . . . .
C6 C5 C4 N1 -0.6(7) . . . .
C4 N1 C8 C7 -0.4(6) . . . .
C18 N3 C9 S1 176.3(3) . . . .
C18 N3 C9 N2 1.9(5) . . . .
C18 C23 C22 C21 56.0(5) . . . .
C18 C19 C20 C21 -56.6(5) . . . .
C22 C23 C18 N3 176.6(3) . . . .
C22 C23 C18 C19 -58.2(5) . . . .
C22 C21 C20 C19 55.3(5) . . . .

loop_
_publcif_info_datablock.id
_publcif_info_datablock.publ_exptl
_publcif_info_datablock.structure
{7625470e-7878-4ea7-8d9d-346991b04735} ? ?
{7625470e-7878-4ea7-8d9d-346991b04735} n y

loop_
_publcif_info_exptl_table_extra_item
sin_theta_over_lambda_max

loop_
_publcif_info_tables.block_id
_publcif_info_tables.reference_item
{7625470e-7878-4ea7-8d9d-346991b04735} '_publcif_info_datablock.publ_exptl'

loop_
_publcif_info_cif.paper_type
CE
